data_4025121
loop_
_publ_author_name
'Erin M. O'Brien'
'Barbara J. Morgan'
'Carol A. Mulrooney'
'Patrick J. Carroll'
'Marisa C. Kozlowski'

_publ_section_title
;
 Perylenequinone Natural Products: Total Synthesis of Hypocrellin A
;
_journal_name_full 'Journal of Organic Chemistry'
_journal_page_first 57
_journal_page_last 68
_journal_paper_doi 10.1021/jo901386d
_journal_volume 75
_journal_year 2010
_chemical_absolute_configuration syn
_chemical_formula_sum 'C40 H44 O16'
_chemical_formula_weight 780.75
_space_group_IT_number 4
_symmetry_cell_setting monoclinic
_symmetry_Int_Tables_number 4
_symmetry_space_group_name_Hall 'P 2yb'
_symmetry_space_group_name_H-M 'P 1 21 1'
_atom_sites_solution_hydrogens geom
_atom_sites_solution_primary direct
_audit_creation_method SHELXL-97
_cell_angle_alpha 90.00
_cell_angle_beta 95.874(6)
_cell_angle_gamma 90.00
_cell_formula_units_Z 2
_cell_length_a 14.119(2)
_cell_length_b 8.6717(13)
_cell_length_c 15.029(3)
_cell_measurement_temperature 143(1)
_cell_volume 1830.4(5)
_computing_data_collection 'CrystalClear (Rigaku, 1999)'
_computing_data_reduction 'CrystalClear (Rigaku, 1999)'
_computing_structure_refinement 'SHELXL-97 (Sheldrick, 1997)'
_computing_structure_solution 'SIR97 (Altomare, 1999)'
_diffrn_ambient_temperature 143(1)
_diffrn_measured_fraction_theta_full 0.997
_diffrn_measured_fraction_theta_max 0.997
_diffrn_measurement_device 'CCD Area Detector'
_diffrn_measurement_device_type 'Rigaku Mercury'
_diffrn_measurement_method 'phi and omega rotations'
_diffrn_radiation_monochromator graphite
_diffrn_radiation_source 'rotating anode'
_diffrn_radiation_type MoK\a
_diffrn_radiation_wavelength 0.71069
_diffrn_reflns_av_R_equivalents 0.0653
_diffrn_reflns_av_sigmaI/netI 0.0847
_diffrn_reflns_limit_h_max 16
_diffrn_reflns_limit_h_min -15
_diffrn_reflns_limit_k_max 10
_diffrn_reflns_limit_k_min -9
_diffrn_reflns_limit_l_max 16
_diffrn_reflns_limit_l_min -17
_diffrn_reflns_number 16901
_diffrn_reflns_theta_full 25.00
_diffrn_reflns_theta_max 25.00
_diffrn_reflns_theta_min 2.72
_exptl_absorpt_coefficient_mu 0.110
_exptl_absorpt_correction_type none
_exptl_crystal_density_diffrn 1.417
_exptl_crystal_F_000 824
_exptl_crystal_size_max 0.38
_exptl_crystal_size_mid 0.15
_exptl_crystal_size_min 0.06
_refine_diff_density_max 0.341
_refine_diff_density_min -0.323
_refine_diff_density_rms 0.073
_refine_ls_extinction_method none
_refine_ls_goodness_of_fit_ref 0.987
_refine_ls_hydrogen_treatment constr
_refine_ls_matrix_type full
_refine_ls_number_parameters 506
_refine_ls_number_reflns 6011
_refine_ls_number_restraints 1
_refine_ls_restrained_S_all 0.987
_refine_ls_R_factor_all 0.0841
_refine_ls_R_factor_gt 0.0631
_refine_ls_shift/su_max 0.000
_refine_ls_shift/su_mean 0.000
_refine_ls_structure_factor_coef Fsqd
_refine_ls_weighting_details 'calc w=1/[\s^2^(Fo^2^)+(0.0923P)^2^+0.0000P] where P=(Fo^2^+2Fc^2^)/3'
_refine_ls_weighting_scheme calc
_refine_ls_wR_factor_gt 0.1510
_refine_ls_wR_factor_ref 0.1686
_reflns_number_gt 4211
_reflns_number_total 6011
_reflns_threshold_expression >2sigma(I)
_cod_data_source_file jo901386d_si_003.cif
_cod_data_source_block shelxl
_cod_original_sg_symbol_H-M 'P 21 '
_cod_database_code 4025121

loop_
_symmetry_equiv_pos_as_xyz
'x, y, z'
'-x, y+1/2, -z'

loop_
_atom_site_label
_atom_site_type_symbol
_atom_site_fract_x
_atom_site_fract_y
_atom_site_fract_z
_atom_site_U_iso_or_equiv
_atom_site_adp_type
_atom_site_occupancy
_atom_site_symmetry_multiplicity
_atom_site_calc_flag
_atom_site_refinement_flags
_atom_site_disorder_assembly
_atom_site_disorder_group
C1 C 0.3237(3) 0.7132(5) 0.2061(3) 0.0238(9) Uani 1 1 d . . .
C2 C 0.2259(3) 0.6503(5) 0.2182(3) 0.0263(10) Uani 1 1 d . . .
H2 H 0.1970 0.7245 0.2565 0.035 Uiso 1 1 calc R . .
C3 C 0.1590(3) 0.6387(5) 0.1345(3) 0.0246(9) Uani 1 1 d . . .
C4 C 0.1863(3) 0.6744(5) 0.0560(3) 0.0286(10) Uani 1 1 d . . .
C5 C 0.2847(3) 0.7308(5) 0.0425(3) 0.0269(10) Uani 1 1 d . . .
C6 C 0.3518(3) 0.7468(5) 0.1235(3) 0.0232(9) Uani 1 1 d . . .
C7 C 0.4486(3) 0.7925(5) 0.1188(3) 0.0252(9) Uani 1 1 d . . .
C8 C 0.5119(3) 0.7910(5) 0.1974(3) 0.0236(9) Uani 1 1 d . . .
C9 C 0.4821(3) 0.7551(5) 0.2784(3) 0.0258(10) Uani 1 1 d . . .
C10 C 0.3850(3) 0.7228(5) 0.2865(3) 0.0256(10) Uani 1 1 d . . .
C11 C 0.3450(3) 0.6888(5) 0.3701(3) 0.0242(9) Uani 1 1 d . . .
C12 C 0.2774(3) 0.5708(5) 0.3682(3) 0.0250(10) Uani 1 1 d . . .
C13 C 0.2494(3) 0.5007(5) 0.2788(3) 0.0274(10) Uani 1 1 d . . .
H13 H 0.3088 0.4602 0.2595 0.036 Uiso 1 1 calc R . .
C14 C 0.1841(3) 0.3655(5) 0.2764(3) 0.0275(10) Uani 1 1 d . . .
C15 C 0.1486(3) 0.3205(5) 0.3512(3) 0.0321(10) Uani 1 1 d . . .
C16 C 0.1595(3) 0.4063(5) 0.4355(3) 0.0329(11) Uani 1 1 d . . .
C17 C 0.2295(3) 0.5357(5) 0.4430(3) 0.0278(10) Uani 1 1 d . . .
C18 C 0.2514(3) 0.6249(5) 0.5204(3) 0.0298(10) Uani 1 1 d . . .
C19 C 0.3173(3) 0.7442(5) 0.5239(3) 0.0296(10) Uani 1 1 d . . .
C20 C 0.3627(3) 0.7783(5) 0.4463(3) 0.0292(10) Uani 1 1 d . . .
C21 C 0.0551(3) 0.6054(5) 0.1451(3) 0.0340(11) Uani 1 1 d . . .
H21A H 0.0514 0.5066 0.1748 0.045 Uiso 1 1 calc R . .
H21B H 0.0210 0.5958 0.0860 0.045 Uiso 1 1 calc R . .
C22 C 0.0044(3) 0.7252(6) 0.1974(3) 0.0364(12) Uani 1 1 d . . .
C23 C -0.0334(4) 0.6537(10) 0.3376(4) 0.073(2) Uani 1 1 d . . .
H23A H -0.0469 0.7197 0.3869 0.096 Uiso 1 1 calc R . .
H23B H -0.0135 0.5535 0.3613 0.096 Uiso 1 1 calc R . .
C24 C -0.1156(4) 0.6392(13) 0.2744(5) 0.114(4) Uani 1 1 d . . .
H24A H -0.1376 0.5332 0.2729 0.151 Uiso 1 1 calc R . .
H24B H -0.1663 0.7040 0.2924 0.151 Uiso 1 1 calc R . .
C25 C 0.0131(4) 0.8869(6) 0.1634(4) 0.0568(16) Uani 1 1 d . . .
H25A H -0.0093 0.8905 0.1009 0.085 Uiso 1 1 calc R . .
H25B H 0.0786 0.9185 0.1716 0.085 Uiso 1 1 calc R . .
H25C H -0.0245 0.9551 0.1958 0.085 Uiso 1 1 calc R . .
C26 C 0.0977(4) 0.7889(7) -0.0698(4) 0.0545(14) Uani 1 1 d . . .
H26A H 0.0572 0.7608 -0.1226 0.082 Uiso 1 1 calc R . .
H26B H 0.1527 0.8420 -0.0867 0.082 Uiso 1 1 calc R . .
H26C H 0.0634 0.8552 -0.0332 0.082 Uiso 1 1 calc R . .
C27 C 0.4691(4) 0.9746(6) 0.0035(3) 0.0429(13) Uani 1 1 d . . .
H27A H 0.4985 0.9832 -0.0511 0.064 Uiso 1 1 calc R . .
H27B H 0.4958 1.0501 0.0455 0.064 Uiso 1 1 calc R . .
H27C H 0.4018 0.9918 -0.0085 0.064 Uiso 1 1 calc R . .
C28 C 0.6156(3) 0.8125(5) 0.1849(3) 0.0287(10) Uani 1 1 d . . .
C29 C 0.7422(3) 0.9909(6) 0.1806(4) 0.0453(13) Uani 1 1 d . . .
H29A H 0.7524 1.1001 0.1778 0.068 Uiso 1 1 calc R . .
H29B H 0.7647 0.9422 0.1294 0.068 Uiso 1 1 calc R . .
H29C H 0.7761 0.9504 0.2342 0.068 Uiso 1 1 calc R . .
C30 C 0.6189(4) 0.8415(6) 0.3764(3) 0.0434(13) Uani 1 1 d . . .
H30A H 0.6545 0.8101 0.4313 0.065 Uiso 1 1 calc R . .
H30B H 0.5933 0.9428 0.3836 0.065 Uiso 1 1 calc R . .
H30C H 0.6601 0.8429 0.3294 0.065 Uiso 1 1 calc R . .
C31 C 0.1713(3) 0.2693(5) 0.1919(3) 0.0315(10) Uani 1 1 d . . .
H31A H 0.1474 0.3354 0.1425 0.042 Uiso 1 1 calc R . .
H31B H 0.1233 0.1915 0.1988 0.042 Uiso 1 1 calc R . .
C32 C 0.2614(3) 0.1889(5) 0.1673(3) 0.0301(10) Uani 1 1 d . . .
C33 C 0.2283(4) 0.1666(6) 0.0154(3) 0.0399(12) Uani 1 1 d . . .
H33A H 0.1640 0.2043 0.0002 0.053 Uiso 1 1 calc R . .
H33B H 0.2466 0.1037 -0.0334 0.053 Uiso 1 1 calc R . .
C34 C 0.2979(4) 0.2996(6) 0.0355(3) 0.0410(12) Uani 1 1 d . . .
H34A H 0.3540 0.2859 0.0041 0.055 Uiso 1 1 calc R . .
H34B H 0.2682 0.3971 0.0174 0.055 Uiso 1 1 calc R . .
C35 C 0.3180(4) 0.1060(6) 0.2438(3) 0.0439(13) Uani 1 1 d . . .
H35A H 0.2777 0.0333 0.2699 0.066 Uiso 1 1 calc R . .
H35B H 0.3419 0.1797 0.2883 0.066 Uiso 1 1 calc R . .
H35C H 0.3704 0.0526 0.2218 0.066 Uiso 1 1 calc R . .
C36 C 0.1289(4) 0.0698(6) 0.4112(4) 0.0530(15) Uani 1 1 d . . .
H36A H 0.0860 -0.0163 0.4065 0.079 Uiso 1 1 calc R . .
H36B H 0.1348 0.1083 0.4714 0.079 Uiso 1 1 calc R . .
H36C H 0.1902 0.0376 0.3959 0.079 Uiso 1 1 calc R . .
C37 C 0.1186(3) 0.6612(7) 0.6026(4) 0.0513(15) Uani 1 1 d . . .
H37A H 0.0960 0.6349 0.6588 0.077 Uiso 1 1 calc R . .
H37B H 0.0756 0.6209 0.5546 0.077 Uiso 1 1 calc R . .
H37C H 0.1220 0.7713 0.5973 0.077 Uiso 1 1 calc R . .
C38 C 0.3314(3) 0.8288(6) 0.6104(3) 0.0379(12) Uani 1 1 d . . .
C39 C 0.4215(4) 0.8429(7) 0.7523(3) 0.0568(16) Uani 1 1 d . . .
H39A H 0.4758 0.7961 0.7855 0.085 Uiso 1 1 calc R . .
H39B H 0.3661 0.8268 0.7833 0.085 Uiso 1 1 calc R . .
H39C H 0.4325 0.9515 0.7466 0.085 Uiso 1 1 calc R . .
C40 C 0.4366(4) 1.0196(7) 0.5016(4) 0.0613(17) Uani 1 1 d . . .
H40A H 0.4796 1.0946 0.4813 0.092 Uiso 1 1 calc R . .
H40B H 0.4638 0.9758 0.5570 0.092 Uiso 1 1 calc R . .
H40C H 0.3772 1.0685 0.5103 0.092 Uiso 1 1 calc R . .
O1 O 0.0380(2) 0.7195(5) 0.2904(2) 0.0503(10) Uani 1 1 d . . .
O2 O -0.0943(2) 0.6820(4) 0.1916(2) 0.0412(8) Uani 1 1 d . . .
O3 O 0.1265(2) 0.6547(4) -0.0213(2) 0.0381(8) Uani 1 1 d . . .
O4 O 0.3041(2) 0.7596(4) -0.0329(2) 0.0438(9) Uani 1 1 d . . .
O5 O 0.48582(19) 0.8205(3) 0.04096(18) 0.0276(7) Uani 1 1 d . . .
O6 O 0.6691(2) 0.7036(4) 0.1802(2) 0.0410(8) Uani 1 1 d . . .
O7 O 0.6399(2) 0.9599(4) 0.1815(2) 0.0357(8) Uani 1 1 d . . .
O8 O 0.5419(2) 0.7342(4) 0.3539(2) 0.0321(7) Uani 1 1 d . . .
O9 O 0.2358(2) 0.0821(3) 0.0971(2) 0.0361(8) Uani 1 1 d . . .
O10 O 0.3228(2) 0.2962(4) 0.1307(2) 0.0380(8) Uani 1 1 d . . .
O11 O 0.0923(2) 0.1897(4) 0.3510(2) 0.0387(8) Uani 1 1 d . . .
O12 O 0.1121(3) 0.3733(4) 0.4972(2) 0.0502(10) Uani 1 1 d . . .
O13 O 0.2129(2) 0.5951(4) 0.5982(2) 0.0357(8) Uani 1 1 d . . .
O14 O 0.2793(3) 0.9288(5) 0.6328(2) 0.0558(10) Uani 1 1 d . . .
O15 O 0.4064(2) 0.7731(4) 0.6632(2) 0.0462(9) Uani 1 1 d . . .
O16 O 0.4205(2) 0.9020(4) 0.4369(2) 0.0433(9) Uani 1 1 d . . .

loop_
_atom_site_aniso_label
_atom_site_aniso_U_11
_atom_site_aniso_U_22
_atom_site_aniso_U_33
_atom_site_aniso_U_23
_atom_site_aniso_U_13
_atom_site_aniso_U_12
C1 0.025(2) 0.015(2) 0.032(2) -0.0032(18) 0.0041(18) 0.0002(18)
C2 0.024(2) 0.018(2) 0.037(3) 0.0051(18) 0.0016(18) -0.0029(18)
C3 0.023(2) 0.014(2) 0.036(3) -0.0011(18) 0.0023(18) 0.0016(18)
C4 0.019(2) 0.026(2) 0.040(3) -0.004(2) -0.0014(19) 0.0039(18)
C5 0.029(2) 0.019(2) 0.033(3) -0.0014(19) 0.0029(19) -0.0046(18)
C6 0.021(2) 0.016(2) 0.032(2) -0.0088(17) 0.0028(17) 0.0050(16)
C7 0.028(2) 0.014(2) 0.035(2) -0.0024(18) 0.0088(19) -0.0008(18)
C8 0.022(2) 0.011(2) 0.039(3) -0.0044(18) 0.0057(18) -0.0009(17)
C9 0.022(2) 0.021(2) 0.034(2) -0.0030(19) 0.0028(18) -0.0008(17)
C10 0.019(2) 0.018(2) 0.039(3) -0.0026(19) -0.0005(18) 0.0010(18)
C11 0.023(2) 0.024(2) 0.027(2) 0.0011(19) 0.0045(17) 0.0004(18)
C12 0.022(2) 0.024(2) 0.030(2) 0.0008(18) 0.0074(18) 0.0036(18)
C13 0.027(2) 0.023(2) 0.033(2) 0.0043(19) 0.0074(18) -0.0026(19)
C14 0.025(2) 0.022(2) 0.036(3) -0.0033(19) 0.0059(19) 0.0026(18)
C15 0.025(2) 0.023(2) 0.049(3) 0.002(2) 0.006(2) -0.0054(19)
C16 0.033(3) 0.031(3) 0.037(3) 0.007(2) 0.010(2) -0.001(2)
C17 0.026(2) 0.025(2) 0.032(2) -0.0006(19) 0.0031(18) 0.0012(18)
C18 0.025(2) 0.032(3) 0.033(3) 0.003(2) 0.0055(19) 0.009(2)
C19 0.033(2) 0.023(2) 0.033(2) -0.0056(19) 0.0037(19) 0.0064(19)
C20 0.026(2) 0.021(2) 0.041(3) -0.007(2) 0.0035(19) 0.0021(19)
C21 0.022(2) 0.018(2) 0.062(3) -0.001(2) 0.003(2) -0.0013(19)
C22 0.019(2) 0.034(3) 0.056(3) -0.002(2) 0.006(2) 0.000(2)
C23 0.042(3) 0.103(6) 0.075(4) -0.022(4) 0.023(3) -0.008(4)
C24 0.042(4) 0.208(11) 0.089(5) 0.089(7) -0.007(3) -0.030(5)
C25 0.050(3) 0.020(3) 0.104(5) -0.002(3) 0.023(3) 0.000(2)
C26 0.059(3) 0.039(3) 0.063(4) 0.005(3) -0.009(3) 0.005(3)
C27 0.050(3) 0.027(3) 0.053(3) 0.017(2) 0.009(2) 0.003(2)
C28 0.026(2) 0.028(3) 0.033(2) 0.003(2) 0.0061(18) -0.005(2)
C29 0.023(3) 0.048(3) 0.066(3) 0.002(3) 0.011(2) -0.019(2)
C30 0.043(3) 0.045(3) 0.042(3) -0.001(2) -0.001(2) -0.021(2)
C31 0.034(2) 0.022(2) 0.038(3) 0.002(2) 0.0032(19) -0.0081(19)
C32 0.032(2) 0.025(2) 0.035(3) -0.005(2) 0.0071(19) -0.002(2)
C33 0.046(3) 0.042(3) 0.032(3) 0.000(2) 0.004(2) 0.003(2)
C34 0.054(3) 0.030(3) 0.042(3) 0.001(2) 0.018(2) 0.000(2)
C35 0.052(3) 0.032(3) 0.047(3) -0.005(2) 0.003(2) 0.006(2)
C36 0.063(4) 0.028(3) 0.071(4) 0.007(3) 0.023(3) -0.008(3)
C37 0.029(3) 0.071(4) 0.057(3) -0.001(3) 0.019(2) 0.005(3)
C38 0.037(3) 0.037(3) 0.040(3) -0.011(2) 0.008(2) -0.003(2)
C39 0.075(4) 0.052(4) 0.039(3) -0.008(3) -0.011(3) -0.010(3)
C40 0.067(4) 0.040(3) 0.078(4) -0.032(3) 0.012(3) -0.015(3)
O1 0.0322(18) 0.064(3) 0.055(2) -0.009(2) 0.0035(16) -0.0003(18)
O2 0.0216(16) 0.041(2) 0.061(2) 0.0060(18) 0.0031(14) -0.0028(15)
O3 0.0330(18) 0.040(2) 0.0394(19) 0.0042(15) -0.0047(15) -0.0039(15)
O4 0.0398(19) 0.060(2) 0.0302(18) 0.0011(17) -0.0003(14) -0.0107(17)
O5 0.0297(16) 0.0213(16) 0.0332(17) 0.0065(13) 0.0104(12) 0.0004(13)
O6 0.0291(17) 0.032(2) 0.064(2) 0.0025(16) 0.0100(15) 0.0007(16)
O7 0.0224(16) 0.0278(18) 0.058(2) 0.0026(15) 0.0097(14) -0.0077(14)
O8 0.0223(15) 0.0331(18) 0.0396(18) 0.0046(14) -0.0030(13) -0.0051(13)
O9 0.0428(19) 0.0249(18) 0.0412(19) -0.0083(14) 0.0071(15) -0.0048(14)
O10 0.0352(18) 0.039(2) 0.0413(19) -0.0008(16) 0.0122(14) -0.0098(16)
O11 0.0415(18) 0.0232(17) 0.053(2) 0.0085(15) 0.0127(15) -0.0129(15)
O12 0.054(2) 0.049(2) 0.052(2) -0.0097(18) 0.0242(18) -0.0179(18)
O13 0.0307(17) 0.046(2) 0.0319(17) 0.0000(15) 0.0099(13) 0.0060(15)
O14 0.051(2) 0.057(3) 0.060(2) -0.022(2) 0.0097(18) 0.010(2)
O15 0.053(2) 0.036(2) 0.046(2) -0.0097(16) -0.0094(16) 0.0042(17)
O16 0.043(2) 0.037(2) 0.051(2) -0.0133(16) 0.0101(16) -0.0128(16)

loop_
_atom_type_symbol
_atom_type_description
_atom_type_scat_dispersion_real
_atom_type_scat_dispersion_imag
_atom_type_scat_source
C C 0.0033 0.0016 'International Tables Vol C Tables 4.2.6.8 and 6.1.1.4'
H H 0.0000 0.0000 'International Tables Vol C Tables 4.2.6.8 and 6.1.1.4'
O O 0.0106 0.0060 'International Tables Vol C Tables 4.2.6.8 and 6.1.1.4'

loop_
_geom_angle_atom_site_label_1
_geom_angle_atom_site_label_2
_geom_angle_atom_site_label_3
_geom_angle
_geom_angle_site_symmetry_1
_geom_angle_site_symmetry_3
_geom_angle_publ_flag
C6 C1 C10 123.4(4) . . ?
C6 C1 C2 122.5(4) . . ?
C10 C1 C2 113.9(4) . . ?
C3 C2 C1 115.4(4) . . ?
C3 C2 C13 120.0(3) . . ?
C1 C2 C13 102.8(3) . . ?
C4 C3 C2 121.4(4) . . ?
C4 C3 C21 120.9(4) . . ?
C2 C3 C21 117.2(4) . . ?
C3 C4 O3 121.2(4) . . ?
C3 C4 C5 123.8(4) . . ?
O3 C4 C5 115.0(4) . . ?
O4 C5 C6 124.3(4) . . ?
O4 C5 C4 119.3(4) . . ?
C6 C5 C4 116.4(4) . . ?
C1 C6 C7 118.0(4) . . ?
C1 C6 C5 120.4(4) . . ?
C7 C6 C5 121.6(4) . . ?
O5 C7 C8 117.3(3) . . ?
O5 C7 C6 123.3(4) . . ?
C8 C7 C6 119.0(4) . . ?
C9 C8 C7 121.6(4) . . ?
C9 C8 C28 122.1(4) . . ?
C7 C8 C28 115.9(4) . . ?
O8 C9 C8 123.7(4) . . ?
O8 C9 C10 115.3(4) . . ?
C8 C9 C10 120.7(4) . . ?
C1 C10 C9 116.8(4) . . ?
C1 C10 C11 117.8(4) . . ?
C9 C10 C11 125.2(4) . . ?
C20 C11 C12 119.5(4) . . ?
C20 C11 C10 123.1(4) . . ?
C12 C11 C10 117.0(4) . . ?
C11 C12 C17 121.8(4) . . ?
C11 C12 C13 115.7(4) . . ?
C17 C12 C13 121.9(4) . . ?
C14 C13 C12 116.7(3) . . ?
C14 C13 C2 122.2(3) . . ?
C12 C13 C2 101.7(3) . . ?
C15 C14 C13 119.7(4) . . ?
C15 C14 C31 121.5(4) . . ?
C13 C14 C31 118.3(4) . . ?
C14 C15 O11 120.2(4) . . ?
C14 C15 C16 124.4(4) . . ?
O11 C15 C16 115.3(4) . . ?
O12 C16 C15 121.1(4) . . ?
O12 C16 C17 121.7(4) . . ?
C15 C16 C17 117.2(4) . . ?
C12 C17 C18 117.4(4) . . ?
C12 C17 C16 118.2(4) . . ?
C18 C17 C16 124.4(4) . . ?
O13 C18 C19 115.7(4) . . ?
O13 C18 C17 122.1(4) . . ?
C19 C18 C17 122.1(4) . . ?
C18 C19 C20 118.8(4) . . ?
C18 C19 C38 115.4(4) . . ?
C20 C19 C38 125.7(4) . . ?
O16 C20 C11 114.5(4) . . ?
O16 C20 C19 125.1(4) . . ?
C11 C20 C19 120.3(4) . . ?
C3 C21 C22 115.7(4) . . ?
O1 C22 O2 105.8(4) . . ?
O1 C22 C25 109.6(4) . . ?
O2 C22 C25 109.6(4) . . ?
O1 C22 C21 110.7(4) . . ?
O2 C22 C21 107.1(4) . . ?
C25 C22 C21 113.7(4) . . ?
O1 C23 C24 106.0(5) . . ?
O2 C24 C23 110.1(5) . . ?
O6 C28 O7 125.6(4) . . ?
O6 C28 C8 121.9(4) . . ?
O7 C28 C8 112.5(4) . . ?
C14 C31 C32 115.0(4) . . ?
O10 C32 O9 105.0(3) . . ?
O10 C32 C35 108.1(4) . . ?
O9 C32 C35 109.2(4) . . ?
O10 C32 C31 110.6(4) . . ?
O9 C32 C31 108.7(3) . . ?
C35 C32 C31 114.9(4) . . ?
O9 C33 C34 103.2(4) . . ?
O10 C34 C33 105.6(4) . . ?
O14 C38 O15 123.9(4) . . ?
O14 C38 C19 124.5(5) . . ?
O15 C38 C19 111.4(4) . . ?
C23 O1 C22 108.8(4) . . ?
C24 O2 C22 108.6(4) . . ?
C4 O3 C26 117.0(4) . . ?
C7 O5 C27 115.8(3) . . ?
C28 O7 C29 115.8(4) . . ?
C9 O8 C30 119.9(3) . . ?
C32 O9 C33 107.2(3) . . ?
C32 O10 C34 107.6(3) . . ?
C15 O11 C36 114.9(4) . . ?
C18 O13 C37 114.3(4) . . ?
C38 O15 C39 115.0(4) . . ?
C20 O16 C40 123.6(4) . . ?

loop_
_geom_bond_atom_site_label_1
_geom_bond_atom_site_label_2
_geom_bond_distance
_geom_bond_site_symmetry_2
_geom_bond_publ_flag
C1 C6 1.374(6) . ?
C1 C10 1.415(6) . ?
C1 C2 1.513(6) . ?
C2 C3 1.497(6) . ?
C2 C13 1.600(6) . ?
C3 C4 1.316(6) . ?
C3 C21 1.519(6) . ?
C4 O3 1.375(5) . ?
C4 C5 1.506(6) . ?
C5 O4 1.219(5) . ?
C5 C6 1.470(6) . ?
C6 C7 1.430(6) . ?
C7 O5 1.353(5) . ?
C7 C8 1.407(6) . ?
C8 C9 1.364(6) . ?
C8 C28 1.507(6) . ?
C9 O8 1.355(5) . ?
C9 C10 1.417(6) . ?
C10 C11 1.459(6) . ?
C11 C20 1.385(6) . ?
C11 C12 1.397(6) . ?
C12 C17 1.403(6) . ?
C12 C13 1.492(6) . ?
C13 C14 1.489(6) . ?
C14 C15 1.335(6) . ?
C14 C31 1.515(6) . ?
C15 O11 1.384(5) . ?
C15 C16 1.464(6) . ?
C16 O12 1.231(5) . ?
C16 C17 1.491(6) . ?
C17 C18 1.406(6) . ?
C18 O13 1.364(5) . ?
C18 C19 1.388(6) . ?
C19 C20 1.418(6) . ?
C19 C38 1.489(6) . ?
C20 O16 1.365(5) . ?
C21 C22 1.524(7) . ?
C22 O1 1.431(6) . ?
C22 O2 1.437(5) . ?
C22 C25 1.502(7) . ?
C23 O1 1.411(7) . ?
C23 C24 1.428(9) . ?
C24 O2 1.362(7) . ?
C26 O3 1.411(6) . ?
C27 O5 1.460(5) . ?
C28 O6 1.215(5) . ?
C28 O7 1.326(6) . ?
C29 O7 1.469(5) . ?
C30 O8 1.445(5) . ?
C31 C32 1.528(6) . ?
C32 O10 1.420(5) . ?
C32 O9 1.422(5) . ?
C32 C35 1.513(7) . ?
C33 O9 1.426(5) . ?
C33 C34 1.525(7) . ?
C34 O10 1.438(6) . ?
C36 O11 1.439(6) . ?
C37 O13 1.457(5) . ?
C38 O14 1.207(6) . ?
C38 O15 1.346(6) . ?
C39 O15 1.466(6) . ?
C40 O16 1.410(6) . ?

loop_
_cod_related_entry_id
_cod_related_entry_database
_cod_related_entry_code
1 ChemSpider 30659107
